data_7105240
loop_
_publ_author_name
'Fortman, George C'
'Scott, Natalie M'
'Linden, Anthony'
'Stevens, Edwin D'
'Dorta, Reto'
'Nolan, Steven P'

_publ_section_title
;
 Unusual reactivities of N-heterocyclic carbenes upon coordination to
 the platinum(II)-dimethyl moiety.
;
_journal_issue 7
_journal_name_full 'Chemical communications (Cambridge, England)'
_journal_page_first 1050
_journal_page_last 1052
_journal_paper_doi 10.1039/b920482b
_journal_volume 46
_journal_year 2010
_chemical_formula_sum 'C24 H46 N4 Pt'
_chemical_formula_weight 585.74
_chemical_name_common '[Pt(ItBu)(ItBu*)(Me)2]'
_chemical_name_systematic
;
?
;
_space_group_IT_number 14
_symmetry_cell_setting monoclinic
_symmetry_space_group_name_Hall '-P 2yn'
_symmetry_space_group_name_H-M 'P 1 21/n 1'
_atom_sites_solution_hydrogens geom
_atom_sites_solution_primary direct
_atom_sites_solution_secondary difmap
_audit_creation_method SHELXL-97
_cell_angle_alpha 90.00
_cell_angle_beta 91.1030(10)
_cell_angle_gamma 90.00
_cell_formula_units_Z 4
_cell_length_a 12.0260(9)
_cell_length_b 14.6685(11)
_cell_length_c 14.7642(10)
_cell_measurement_temperature 173(2)
_cell_measurement_theta_max 28.805
_cell_measurement_theta_min 2.164
_cell_volume 2604.0(3)
_computing_cell_refinement 'Bruker XSCANS'
_computing_data_collection 'Bruker XSCANS'
_computing_data_reduction 'Bruker SHELXTL'
_computing_molecular_graphics 'Bruker SHELXTL'
_computing_publication_material 'Bruker SHELXTL'
_computing_structure_refinement 'SHELXL-97 (Sheldrick, 1997)'
_computing_structure_solution 'SHELXS-97 (Sheldrick, 1990)'
_diffrn_ambient_temperature 173(2)
_diffrn_measured_fraction_theta_full 0.992
_diffrn_measured_fraction_theta_max 0.992
_diffrn_measurement_device_type 'CCD area detector'
_diffrn_measurement_method 'phi and omega scans'
_diffrn_radiation_monochromator graphite
_diffrn_radiation_source 'fine-focus sealed tube'
_diffrn_radiation_type MoK\a
_diffrn_radiation_wavelength 0.71073
_diffrn_reflns_av_R_equivalents 0.0706
_diffrn_reflns_av_sigmaI/netI 0.0608
_diffrn_reflns_limit_h_max 15
_diffrn_reflns_limit_h_min -15
_diffrn_reflns_limit_k_max 19
_diffrn_reflns_limit_k_min -19
_diffrn_reflns_limit_l_max 19
_diffrn_reflns_limit_l_min -19
_diffrn_reflns_number 31831
_diffrn_reflns_theta_full 28.00
_diffrn_reflns_theta_max 28.00
_diffrn_reflns_theta_min 1.96
_exptl_absorpt_coefficient_mu 5.405
_exptl_absorpt_correction_T_max 1.000000
_exptl_absorpt_correction_T_min 0.576634
_exptl_absorpt_correction_type empirical
_exptl_crystal_colour colourless
_exptl_crystal_density_diffrn 1.494
_exptl_crystal_density_method 'not measured'
_exptl_crystal_description plate
_exptl_crystal_F_000 1184
_exptl_crystal_size_max 0.5
_exptl_crystal_size_mid 0.4
_exptl_crystal_size_min 0.2
_refine_diff_density_max 0.795
_refine_diff_density_min -1.710
_refine_diff_density_rms 0.137
_refine_ls_extinction_method none
_refine_ls_goodness_of_fit_ref 0.967
_refine_ls_hydrogen_treatment constr
_refine_ls_matrix_type full
_refine_ls_number_parameters 276
_refine_ls_number_reflns 6239
_refine_ls_number_restraints 0
_refine_ls_restrained_S_all 0.967
_refine_ls_R_factor_all 0.0584
_refine_ls_R_factor_gt 0.0325
_refine_ls_shift/su_max 0.003
_refine_ls_shift/su_mean 0.000
_refine_ls_structure_factor_coef Fsqd
_refine_ls_weighting_details 'calc w=1/[\s^2^(Fo^2^)+(0.0284P)^2^+0.0000P] where P=(Fo^2^+2Fc^2^)/3'
_refine_ls_weighting_scheme calc
_refine_ls_wR_factor_gt 0.0593
_refine_ls_wR_factor_ref 0.0625
_reflns_number_gt 4587
_reflns_number_total 6239
_reflns_threshold_expression >2sigma(I)
_cod_data_source_file b920482b.txt
_cod_data_source_block nol172m
_cod_depositor_comments
;
The following automatic conversions were performed:
'_symmetry_cell_setting' value 'Monoclinic' changed to 'monoclinic'
according to '/home/saulius/struct/CIF-dictionaries/cif_core.dic'
dictionary named 'cif_core.dic' version 2.4.1 from
2010-06-29.

'_exptl_absorpt_correction_type' value 'Empirical' changed to
'empirical' according to
'/home/saulius/struct/CIF-dictionaries/cif_core.dic' dictionary named
'cif_core.dic' version 2.4.1 from 2010-06-29.

Automatic conversion script
Id: cif_fix_enum 1527 2010-12-29 10:47:43Z saulius 
;
_cod_original_sg_symbol_H-M P2(1)/n
_cod_database_code 7105240

loop_
_symmetry_equiv_pos_as_xyz
'x, y, z'
'-x+1/2, y+1/2, -z+1/2'
'-x, -y, -z'
'x-1/2, -y-1/2, z-1/2'

loop_
_atom_site_label
_atom_site_type_symbol
_atom_site_fract_x
_atom_site_fract_y
_atom_site_fract_z
_atom_site_U_iso_or_equiv
_atom_site_adp_type
_atom_site_occupancy
_atom_site_symmetry_multiplicity
_atom_site_calc_flag
_atom_site_refinement_flags
_atom_site_disorder_assembly
_atom_site_disorder_group
Pt1 Pt 0.808643(13) 0.704253(11) 0.164604(10) 0.01692(5) Uani 1 1 d . . .
N1 N 1.0310(3) 0.6219(2) 0.0978(2) 0.0196(8) Uani 1 1 d . . .
C1 C 0.9503(3) 0.6896(3) 0.0900(3) 0.0186(9) Uani 1 1 d . . .
N2 N 0.9785(3) 0.7336(2) 0.0108(2) 0.0192(8) Uani 1 1 d . . .
C2 C 1.1032(3) 0.6248(3) 0.0257(3) 0.0236(10) Uani 1 1 d . . .
H2 H 1.1643 0.5851 0.0163 0.028 Uiso 1 1 calc R . .
N3 N 0.9227(3) 0.8159(2) 0.3356(2) 0.0207(8) Uani 1 1 d . . .
C3 C 1.0712(3) 0.6933(3) -0.0277(3) 0.0274(11) Uani 1 1 d . . .
H3 H 1.1053 0.7114 -0.0823 0.033 Uiso 1 1 calc R . .
N4 N 0.8925(3) 0.7201(2) 0.4446(2) 0.0220(8) Uani 1 1 d . . .
C4 C 1.0495(3) 0.5592(3) 0.1766(3) 0.0232(10) Uani 1 1 d . . .
C5 C 1.0994(4) 0.6141(3) 0.2552(3) 0.0313(11) Uani 1 1 d . . .
H5A H 1.1684 0.6432 0.2360 0.047 Uiso 1 1 calc R . .
H5B H 1.1154 0.5734 0.3064 0.047 Uiso 1 1 calc R . .
H5C H 1.0464 0.6611 0.2736 0.047 Uiso 1 1 calc R . .
C6 C 1.1329(4) 0.4848(3) 0.1504(3) 0.0369(12) Uani 1 1 d . . .
H6A H 1.1078 0.4554 0.0941 0.055 Uiso 1 1 calc R . .
H6B H 1.1381 0.4392 0.1989 0.055 Uiso 1 1 calc R . .
H6C H 1.2062 0.5124 0.1417 0.055 Uiso 1 1 calc R . .
C7 C 0.9414(4) 0.5116(3) 0.2012(3) 0.0300(11) Uani 1 1 d . . .
H7A H 0.8850 0.5575 0.2152 0.045 Uiso 1 1 calc R . .
H7B H 0.9544 0.4726 0.2541 0.045 Uiso 1 1 calc R . .
H7C H 0.9153 0.4743 0.1499 0.045 Uiso 1 1 calc R . .
C8 C 0.9248(3) 0.8130(3) -0.0387(3) 0.0220(10) Uani 1 1 d . . .
C9 C 1.0153(4) 0.8851(3) -0.0534(3) 0.0335(11) Uani 1 1 d . . .
H9A H 1.0416 0.9085 0.0054 0.050 Uiso 1 1 calc R . .
H9B H 0.9845 0.9353 -0.0897 0.050 Uiso 1 1 calc R . .
H9C H 1.0776 0.8574 -0.0852 0.050 Uiso 1 1 calc R . .
C10 C 0.8814(4) 0.7790(3) -0.1308(3) 0.0333(12) Uani 1 1 d . . .
H10A H 0.9420 0.7495 -0.1632 0.050 Uiso 1 1 calc R . .
H10B H 0.8532 0.8307 -0.1664 0.050 Uiso 1 1 calc R . .
H10C H 0.8213 0.7350 -0.1218 0.050 Uiso 1 1 calc R . .
C11 C 0.8327(4) 0.8576(3) 0.0126(3) 0.0356(12) Uani 1 1 d . . .
H11A H 0.7758 0.8122 0.0265 0.053 Uiso 1 1 calc R . .
H11B H 0.7994 0.9063 -0.0243 0.053 Uiso 1 1 calc R . .
H11C H 0.8629 0.8834 0.0692 0.053 Uiso 1 1 calc R . .
C12 C 0.9363(4) 0.8002(3) 0.4246(3) 0.0272(10) Uani 1 1 d . . .
H12 H 0.9719 0.8403 0.4666 0.033 Uiso 1 1 calc R . .
C13 C 0.8667(3) 0.7421(3) 0.2923(3) 0.0186(9) Uani 1 1 d . . .
C14 C 0.8500(3) 0.6837(3) 0.3642(3) 0.0215(10) Uani 1 1 d . . .
H14 H 0.8140 0.6262 0.3594 0.026 Uiso 1 1 calc R . .
C15 C 0.9584(3) 0.9026(3) 0.2907(3) 0.0246(10) Uani 1 1 d . . .
C16 C 1.0424(4) 0.8776(3) 0.2194(3) 0.0310(11) Uani 1 1 d . . .
H16A H 1.1079 0.8499 0.2488 0.047 Uiso 1 1 calc R . .
H16B H 1.0647 0.9327 0.1869 0.047 Uiso 1 1 calc R . .
H16C H 1.0089 0.8341 0.1766 0.047 Uiso 1 1 calc R . .
C17 C 0.8532(4) 0.9469(3) 0.2514(3) 0.0301(11) Uani 1 1 d . . .
H17A H 0.8106 0.9017 0.2164 0.045 Uiso 1 1 calc R . .
H17B H 0.8738 0.9975 0.2117 0.045 Uiso 1 1 calc R . .
H17C H 0.8079 0.9700 0.3008 0.045 Uiso 1 1 calc R . .
C18 C 1.0126(4) 0.9665(3) 0.3605(3) 0.0347(12) Uani 1 1 d . . .
H18A H 0.9585 0.9820 0.4069 0.052 Uiso 1 1 calc R . .
H18B H 1.0372 1.0222 0.3303 0.052 Uiso 1 1 calc R . .
H18C H 1.0767 0.9360 0.3891 0.052 Uiso 1 1 calc R . .
C19 C 0.8992(4) 0.6744(3) 0.5356(3) 0.0271(11) Uani 1 1 d . . .
C20 C 1.0185(4) 0.6400(4) 0.5487(3) 0.0415(13) Uani 1 1 d . . .
H20A H 1.0370 0.5990 0.4988 0.062 Uiso 1 1 calc R . .
H20B H 1.0253 0.6071 0.6063 0.062 Uiso 1 1 calc R . .
H20C H 1.0698 0.6920 0.5493 0.062 Uiso 1 1 calc R . .
C21 C 0.8180(4) 0.5946(4) 0.5368(3) 0.0547(17) Uani 1 1 d . . .
H21A H 0.7422 0.6172 0.5257 0.082 Uiso 1 1 calc R . .
H21B H 0.8223 0.5645 0.5959 0.082 Uiso 1 1 calc R . .
H21C H 0.8372 0.5510 0.4893 0.082 Uiso 1 1 calc R . .
C22 C 0.8688(4) 0.7440(4) 0.6079(3) 0.0425(14) Uani 1 1 d . . .
H22A H 0.9188 0.7966 0.6044 0.064 Uiso 1 1 calc R . .
H22B H 0.8762 0.7160 0.6680 0.064 Uiso 1 1 calc R . .
H22C H 0.7918 0.7641 0.5978 0.064 Uiso 1 1 calc R . .
C23 C 0.7281(3) 0.6405(3) 0.0541(3) 0.0269(10) Uani 1 1 d . . .
H23A H 0.7645 0.6580 -0.0021 0.040 Uiso 1 1 calc R . .
H23B H 0.6500 0.6595 0.0513 0.040 Uiso 1 1 calc R . .
H23C H 0.7322 0.5742 0.0616 0.040 Uiso 1 1 calc R . .
C24 C 0.6532(3) 0.7136(3) 0.2232(3) 0.0269(10) Uani 1 1 d . . .
H24A H 0.5965 0.6896 0.1810 0.040 Uiso 1 1 calc R . .
H24B H 0.6369 0.7775 0.2367 0.040 Uiso 1 1 calc R . .
H24C H 0.6531 0.6780 0.2793 0.040 Uiso 1 1 calc R . .

loop_
_atom_site_aniso_label
_atom_site_aniso_U_11
_atom_site_aniso_U_22
_atom_site_aniso_U_33
_atom_site_aniso_U_23
_atom_site_aniso_U_13
_atom_site_aniso_U_12
Pt1 0.01889(8) 0.01993(9) 0.01202(7) 0.00098(8) 0.00207(5) 0.00096(9)
N1 0.0232(18) 0.021(2) 0.0151(17) 0.0002(15) 0.0007(14) 0.0022(16)
C1 0.020(2) 0.016(3) 0.020(2) -0.0056(18) -0.0026(16) -0.0030(17)
N2 0.0234(19) 0.0191(19) 0.0151(17) 0.0016(14) 0.0047(14) 0.0050(15)
C2 0.019(2) 0.032(3) 0.020(2) 0.001(2) 0.0020(17) 0.0059(19)
N3 0.0193(18) 0.022(2) 0.0209(18) 0.0009(15) 0.0013(14) -0.0001(15)
C3 0.026(2) 0.038(3) 0.018(2) -0.006(2) 0.0069(17) 0.002(2)
N4 0.0247(19) 0.026(2) 0.0156(17) -0.0001(16) -0.0007(14) 0.0003(16)
C4 0.026(2) 0.025(3) 0.019(2) 0.0046(19) 0.0011(18) 0.0085(19)
C5 0.032(3) 0.033(3) 0.028(2) 0.001(2) -0.004(2) 0.006(2)
C6 0.045(3) 0.031(3) 0.035(3) 0.008(2) 0.001(2) 0.019(2)
C7 0.039(3) 0.022(3) 0.028(2) 0.002(2) 0.002(2) 0.002(2)
C8 0.028(2) 0.021(3) 0.017(2) 0.0071(18) 0.0048(17) 0.0019(18)
C9 0.040(3) 0.024(3) 0.037(3) 0.007(2) 0.012(2) 0.001(2)
C10 0.038(3) 0.038(3) 0.024(2) -0.002(2) -0.004(2) 0.007(2)
C11 0.042(3) 0.036(3) 0.028(3) 0.014(2) 0.012(2) 0.013(2)
C12 0.034(2) 0.029(3) 0.019(2) -0.004(2) -0.0018(17) -0.006(2)
C13 0.019(2) 0.020(2) 0.017(2) -0.0036(18) 0.0019(16) -0.0006(18)
C14 0.024(2) 0.022(3) 0.018(2) -0.0037(18) -0.0011(17) -0.0055(18)
C15 0.031(2) 0.020(2) 0.022(2) 0.0009(19) 0.0028(18) -0.002(2)
C16 0.035(3) 0.031(3) 0.028(2) 0.002(2) 0.010(2) -0.006(2)
C17 0.036(3) 0.025(3) 0.029(3) 0.001(2) 0.000(2) 0.003(2)
C18 0.046(3) 0.023(3) 0.035(3) -0.004(2) -0.001(2) -0.010(2)
C19 0.028(2) 0.035(3) 0.018(2) 0.005(2) -0.0052(18) -0.005(2)
C20 0.046(3) 0.048(4) 0.030(3) 0.008(2) -0.003(2) 0.011(3)
C21 0.063(4) 0.076(5) 0.025(3) 0.029(3) -0.011(2) -0.030(3)
C22 0.046(3) 0.060(4) 0.021(3) -0.002(3) 0.001(2) 0.019(3)
C23 0.028(2) 0.030(3) 0.022(2) -0.002(2) 0.0049(19) -0.001(2)
C24 0.024(2) 0.037(3) 0.019(2) 0.004(2) 0.0015(17) 0.004(2)

loop_
_atom_type_symbol
_atom_type_description
_atom_type_scat_dispersion_real
_atom_type_scat_dispersion_imag
_atom_type_scat_source
C C 0.0033 0.0016 'International Tables Vol C Tables 4.2.6.8 and 6.1.1.4'
H H 0.0000 0.0000 'International Tables Vol C Tables 4.2.6.8 and 6.1.1.4'
N N 0.0061 0.0033 'International Tables Vol C Tables 4.2.6.8 and 6.1.1.4'
Pt Pt -1.7033 8.3905 'International Tables Vol C Tables 4.2.6.8 and 6.1.1.4'

loop_
_geom_angle_atom_site_label_1
_geom_angle_atom_site_label_2
_geom_angle_atom_site_label_3
_geom_angle
_geom_angle_site_symmetry_1
_geom_angle_site_symmetry_3
_geom_angle_publ_flag
C1 Pt1 C13 104.29(15) . . ?
C1 Pt1 C24 171.78(15) . . ?
C13 Pt1 C24 83.93(16) . . ?
C1 Pt1 C23 84.93(15) . . ?
C13 Pt1 C23 165.35(16) . . ?
C24 Pt1 C23 86.99(16) . . ?
C2 N1 C1 111.1(3) . . ?
C2 N1 C4 121.9(3) . . ?
C1 N1 C4 126.7(3) . . ?
N2 C1 N1 102.8(3) . . ?
N2 C1 Pt1 128.5(3) . . ?
N1 C1 Pt1 127.8(3) . . ?
C1 N2 C3 110.9(3) . . ?
C1 N2 C8 131.1(3) . . ?
C3 N2 C8 117.9(3) . . ?
C3 C2 N1 107.4(4) . . ?
C12 N3 C13 111.1(4) . . ?
C12 N3 C15 123.2(4) . . ?
C13 N3 C15 125.7(3) . . ?
C2 C3 N2 107.7(4) . . ?
C12 N4 C14 107.0(3) . . ?
C12 N4 C19 125.5(4) . . ?
C14 N4 C19 127.2(4) . . ?
N1 C4 C7 110.6(3) . . ?
N1 C4 C5 108.4(4) . . ?
C7 C4 C5 112.6(3) . . ?
N1 C4 C6 109.3(3) . . ?
C7 C4 C6 107.4(4) . . ?
C5 C4 C6 108.4(4) . . ?
C11 C8 N2 113.8(3) . . ?
C11 C8 C10 110.4(4) . . ?
N2 C8 C10 108.2(3) . . ?
C11 C8 C9 107.6(4) . . ?
N2 C8 C9 107.5(3) . . ?
C10 C8 C9 109.2(3) . . ?
N4 C12 N3 109.2(4) . . ?
C14 C13 N3 101.6(3) . . ?
C14 C13 Pt1 118.7(3) . . ?
N3 C13 Pt1 139.7(3) . . ?
C13 C14 N4 111.2(4) . . ?
N3 C15 C16 107.6(3) . . ?
N3 C15 C17 106.7(3) . . ?
C16 C15 C17 113.4(4) . . ?
N3 C15 C18 110.1(3) . . ?
C16 C15 C18 109.5(4) . . ?
C17 C15 C18 109.5(4) . . ?
N4 C19 C21 109.2(3) . . ?
N4 C19 C22 108.5(4) . . ?
C21 C19 C22 110.1(4) . . ?
N4 C19 C20 107.1(4) . . ?
C21 C19 C20 110.2(4) . . ?
C22 C19 C20 111.7(4) . . ?

loop_
_geom_bond_atom_site_label_1
_geom_bond_atom_site_label_2
_geom_bond_distance
_geom_bond_site_symmetry_2
_geom_bond_publ_flag
Pt1 C1 2.058(4) . ?
Pt1 C13 2.074(4) . ?
Pt1 C24 2.079(4) . ?
Pt1 C23 2.101(4) . ?
N1 C2 1.387(5) . ?
N1 C1 1.390(5) . ?
N1 C4 1.496(5) . ?
C1 N2 1.383(5) . ?
N2 C3 1.392(5) . ?
N2 C8 1.513(5) . ?
C2 C3 1.330(6) . ?
N3 C12 1.340(5) . ?
N3 C13 1.420(5) . ?
N3 C15 1.501(5) . ?
N4 C12 1.324(5) . ?
N4 C14 1.389(5) . ?
N4 C19 1.503(5) . ?
C4 C7 1.525(6) . ?
C4 C5 1.527(6) . ?
C4 C6 1.537(6) . ?
C8 C11 1.504(6) . ?
C8 C10 1.530(6) . ?
C8 C9 1.536(6) . ?
C13 C14 1.383(6) . ?
C15 C16 1.518(6) . ?
C15 C17 1.527(6) . ?
C15 C18 1.530(6) . ?
C19 C21 1.525(7) . ?
C19 C22 1.527(7) . ?
C19 C20 1.529(6) . ?

loop_
_geom_torsion_atom_site_label_1
_geom_torsion_atom_site_label_2
_geom_torsion_atom_site_label_3
_geom_torsion_atom_site_label_4
_geom_torsion
_geom_torsion_site_symmetry_1
_geom_torsion_site_symmetry_2
_geom_torsion_site_symmetry_3
_geom_torsion_site_symmetry_4
_geom_torsion_publ_flag
C2 N1 C1 N2 -0.8(4) . . . . ?
C4 N1 C1 N2 172.9(4) . . . . ?
C2 N1 C1 Pt1 169.1(3) . . . . ?
C4 N1 C1 Pt1 -17.2(6) . . . . ?
C13 Pt1 C1 N2 -122.3(4) . . . . ?
C24 Pt1 C1 N2 58.5(13) . . . . ?
C23 Pt1 C1 N2 69.2(4) . . . . ?
C13 Pt1 C1 N1 70.3(4) . . . . ?
C24 Pt1 C1 N1 -108.9(12) . . . . ?
C23 Pt1 C1 N1 -98.2(4) . . . . ?
N1 C1 N2 C3 0.8(4) . . . . ?
Pt1 C1 N2 C3 -169.1(3) . . . . ?
N1 C1 N2 C8 179.0(4) . . . . ?
Pt1 C1 N2 C8 9.2(6) . . . . ?
C1 N1 C2 C3 0.5(5) . . . . ?
C4 N1 C2 C3 -173.5(4) . . . . ?
N1 C2 C3 N2 0.0(5) . . . . ?
C1 N2 C3 C2 -0.5(5) . . . . ?
C8 N2 C3 C2 -179.0(4) . . . . ?
C2 N1 C4 C7 -134.8(4) . . . . ?
C1 N1 C4 C7 52.2(5) . . . . ?
C2 N1 C4 C5 101.3(4) . . . . ?
C1 N1 C4 C5 -71.8(5) . . . . ?
C2 N1 C4 C6 -16.8(5) . . . . ?
C1 N1 C4 C6 170.2(4) . . . . ?
C1 N2 C8 C11 7.6(6) . . . . ?
C3 N2 C8 C11 -174.3(4) . . . . ?
C1 N2 C8 C10 -115.5(4) . . . . ?
C3 N2 C8 C10 62.6(5) . . . . ?
C1 N2 C8 C9 126.6(4) . . . . ?
C3 N2 C8 C9 -55.2(5) . . . . ?
C14 N4 C12 N3 0.4(5) . . . . ?
C19 N4 C12 N3 174.6(4) . . . . ?
C13 N3 C12 N4 -0.3(5) . . . . ?
C15 N3 C12 N4 177.3(4) . . . . ?
C12 N3 C13 C14 0.1(4) . . . . ?
C15 N3 C13 C14 -177.4(4) . . . . ?
C12 N3 C13 Pt1 179.1(4) . . . . ?
C15 N3 C13 Pt1 1.6(7) . . . . ?
C1 Pt1 C13 C14 -115.3(3) . . . . ?
C24 Pt1 C13 C14 64.6(3) . . . . ?
C23 Pt1 C13 C14 12.6(8) . . . . ?
C1 Pt1 C13 N3 65.8(5) . . . . ?
C24 Pt1 C13 N3 -114.3(5) . . . . ?
C23 Pt1 C13 N3 -166.3(5) . . . . ?
N3 C13 C14 N4 0.2(4) . . . . ?
Pt1 C13 C14 N4 -179.1(3) . . . . ?
C12 N4 C14 C13 -0.3(5) . . . . ?
C19 N4 C14 C13 -174.4(4) . . . . ?
C12 N3 C15 C16 120.2(4) . . . . ?
C13 N3 C15 C16 -62.6(5) . . . . ?
C12 N3 C15 C17 -117.8(4) . . . . ?
C13 N3 C15 C17 59.4(5) . . . . ?
C12 N3 C15 C18 1.0(6) . . . . ?
C13 N3 C15 C18 178.2(4) . . . . ?
C12 N4 C19 C21 167.6(4) . . . . ?
C14 N4 C19 C21 -19.3(6) . . . . ?
C12 N4 C19 C22 47.6(6) . . . . ?
C14 N4 C19 C22 -139.3(4) . . . . ?
C12 N4 C19 C20 -73.1(5) . . . . ?
C14 N4 C19 C20 100.0(5) . . . . ?
